data_1528673
loop_
_publ_author_name
'Larregola, S.A.'
'Alonso, J.A.'
'Pinacca, R.M.'
'Viola, M.C.'
'Pedregosa, J.C.'

_publ_section_title
;
 Order-disorder in In(3+) perovskites: the example of A (In2/3 B"(1/3)) O3
 (A = Ba, Sr; B" = W, U)
;
_journal_name_full 'Journal of Solid State Chemistry'
_journal_page_first 2808
_journal_page_last 2813
_journal_volume 181
_journal_year 2008
_chemical_formula_sum 'Ba In0.667 O3 U0.333'
_chemical_name_systematic 'Ba (In0.667 U0.333) O3'
_space_group_IT_number 221
_symmetry_space_group_name_Hall '-P 4 2 3'
_symmetry_space_group_name_H-M 'P m -3 m'
_cell_angle_alpha 90
_cell_angle_beta 90
_cell_angle_gamma 90
_cell_formula_units_Z 1
_cell_length_a 4.24941
_cell_length_b 4.24941
_cell_length_c 4.24941
_cell_volume 76.734
_citation_journal_id_ASTM JSSCBI
_cod_data_source_file Larregola_JSSCBI_2008_1616.cif
_cod_data_source_block Ba1In0.667O3U0.333
_cod_original_cell_volume 76.73367
_cod_original_formula_sum 'Ba1 In0.667 O3 U0.333'
_cod_database_code 1528673

loop_
_symmetry_equiv_pos_as_xyz
x,y,z
-y,x,z
-x,-y,z
y,-x,z
x,-y,-z
y,x,-z
-x,y,-z
-y,-x,-z
z,x,y
-x,z,y
-z,-x,y
x,-z,y
z,-x,-y
x,z,-y
-z,x,-y
-x,-z,-y
y,z,x
y,-z,-x
z,y,-x
-y,z,-x
-z,-y,-x
-y,-z,x
z,-y,x
-z,y,x
-x,-y,-z
y,-x,-z
x,y,-z
-y,x,-z
-x,y,z
-y,-x,z
x,-y,z
y,x,z
-z,-x,-y
x,-z,-y
z,x,-y
-x,z,-y
-z,x,y
-x,-z,y
z,-x,y
x,z,y
-y,-z,-x
-y,z,x
-z,-y,x
y,-z,x
z,y,x
y,z,-x
-z,y,-x
z,-y,-x

loop_
_atom_site_label
_atom_site_type_symbol
_atom_site_fract_x
_atom_site_fract_y
_atom_site_fract_z
_atom_site_occupancy
_atom_site_U_iso_or_equiv
O1 O-2 0.5 0 0 1 0.0
Ba1 Ba+2 0.5 0.5 0.5 1 0.0
U1 U+6 0 0 0 0.3333 0.0
In1 In+3 0 0 0 0.6667 0.0
